data_4111842
loop_
_publ_author_name
'Archan Dey'
'Michael T. Kirchner'
'Venu R. Vangala'
'Gautam R. Desiraju'
'Raju Mondal'
'Judith A. K. Howard'

_publ_contact_author_address
;
School of Chemistry
University of Hyderabad
Hyderabad 500 046
India
;
_publ_contact_author_email desiraju@uohyd.ernet.in
_publ_contact_author_fax '91 40 23010567'
_publ_contact_author_name 'Professor Gautam R. Desiraju'
_publ_contact_author_phone '91 40 23134828'
_publ_section_title
;
 Crystal Structure Prediction of Aminols: Advantages of a Supramolecular
 Synthon Approach with Experimental Structures
;
_journal_name_full 'Journal of the American Chemical Society'
_journal_page_first 10545
_journal_page_last 10559
_journal_paper_doi 10.1021/ja042738c
_journal_volume 127
_journal_year 2005
_chemical_formula_moiety 'C10 H9 N O'
_chemical_formula_sum 'C10 H9 N O'
_chemical_formula_weight 159.18
_chemical_melting_point 477
_chemical_name_common 8A2HNAP
_chemical_name_systematic
; 
 8-Amino-2-naphthol
;
_space_group_IT_number 14
_symmetry_cell_setting monoclinic
_symmetry_space_group_name_Hall '-P 2yn'
_symmetry_space_group_name_H-M 'P 1 21/n 1'
_atom_sites_solution_hydrogens geom
_atom_sites_solution_primary direct
_atom_sites_solution_secondary difmap
_audit_creation_method SHELXL-97
_cell_angle_alpha 90.00
_cell_angle_beta 108.804(3)
_cell_angle_gamma 90.00
_cell_formula_units_Z 4
_cell_length_a 12.415(2)
_cell_length_b 4.1719(7)
_cell_length_c 15.511(3)
_cell_measurement_reflns_used 1839
_cell_measurement_temperature 100(2)
_cell_measurement_theta_max 26.04
_cell_measurement_theta_min 2.55
_cell_volume 760.5(2)
_computing_cell_refinement 'Bruker SMART'
_computing_data_collection 'Bruker SMART'
_computing_data_reduction 'Bruker SAINT'
_computing_molecular_graphics 'Bruker SHELXTL'
_computing_publication_material 'Bruker SHELXTL'
_computing_structure_refinement 'SHELXL-97 (Sheldrick, 1997)'
_computing_structure_solution 'SHELXS-97 (Sheldrick, 1990)'
_diffrn_ambient_temperature 100(2)
_diffrn_measured_fraction_theta_full 0.999
_diffrn_measured_fraction_theta_max 0.999
_diffrn_measurement_device_type 'Bruker Nonius SMART APEX CCD area detector'
_diffrn_measurement_method
; 
Five runs in omega with phi= 0, 240, 120, 180 and 90 deg
and 611, 613, 362, 224 and 114 frames of 0.3 deg width and 5 sec duration, 
respectively.
;
_diffrn_radiation_monochromator graphite
_diffrn_radiation_source 'fine-focus sealed tube'
_diffrn_radiation_type MoK\a
_diffrn_radiation_wavelength 0.71073
_diffrn_reflns_av_R_equivalents 0.0452
_diffrn_reflns_av_sigmaI/netI 0.0395
_diffrn_reflns_limit_h_max 15
_diffrn_reflns_limit_h_min -15
_diffrn_reflns_limit_k_max 5
_diffrn_reflns_limit_k_min -4
_diffrn_reflns_limit_l_max 18
_diffrn_reflns_limit_l_min -19
_diffrn_reflns_number 5450
_diffrn_reflns_theta_full 26.05
_diffrn_reflns_theta_max 26.05
_diffrn_reflns_theta_min 1.84
_exptl_absorpt_coefficient_mu 0.091
_exptl_absorpt_correction_T_max 0.9910
_exptl_absorpt_correction_T_min 0.6653
_exptl_absorpt_correction_type empirical
_exptl_absorpt_process_details
; 
empirical absobtion correction by SADABS 2.1. 
SADABS is run with 0.002 as restraint to the scale factor esd and 
1/4 as orders of spherical harmonics. R(int) drops from 7.23% to 3.98%. The 
scale factor is between 1.15 and 0.85. In the best error model factor g was 
0.0488 and was once refinded manually. All five runs are 
similar in R(int) and k 
factor. The transmission ratio is 0.671276  and a spherical 
absorbtion correctio 
is not applied.  Theoretical values for minimum and maximum transmission based 
on the size of the crystal are 0.9724 and 0.9910. 
;
_exptl_crystal_colour Pink
_exptl_crystal_density_diffrn 1.390
_exptl_crystal_description Block
_exptl_crystal_F_000 336
_exptl_crystal_size_max 0.31
_exptl_crystal_size_mid 0.24
_exptl_crystal_size_min 0.10
_refine_diff_density_max 0.335
_refine_diff_density_min -0.274
_refine_diff_density_rms 0.067
_refine_ls_extinction_method none
_refine_ls_goodness_of_fit_ref 1.094
_refine_ls_hydrogen_treatment mixed
_refine_ls_matrix_type full
_refine_ls_number_parameters 121
_refine_ls_number_reflns 1497
_refine_ls_number_restraints 0
_refine_ls_restrained_S_all 1.094
_refine_ls_R_factor_all 0.0691
_refine_ls_R_factor_gt 0.0564
_refine_ls_shift/su_max 0.001
_refine_ls_shift/su_mean 0.000
_refine_ls_structure_factor_coef Fsqd
_refine_ls_weighting_details 'calc w=1/[\s^2^(Fo^2^)+(0.0882P)^2^+0.2086P] where P=(Fo^2^+2Fc^2^)/3'
_refine_ls_weighting_scheme calc
_refine_ls_wR_factor_gt 0.1442
_refine_ls_wR_factor_ref 0.1533
_reflns_number_gt 1214
_reflns_number_total 1497
_reflns_threshold_expression >2sigma(I)
_cod_data_source_file ja042738csi20050407_114233_12.cif
_cod_data_source_block 12
_cod_database_code 4111842

loop_
_symmetry_equiv_pos_as_xyz
'x, y, z'
'-x+1/2, y+1/2, -z+1/2'
'-x, -y, -z'
'x-1/2, -y-1/2, z-1/2'

loop_
_atom_site_label
_atom_site_type_symbol
_atom_site_fract_x
_atom_site_fract_y
_atom_site_fract_z
_atom_site_U_iso_or_equiv
_atom_site_adp_type
_atom_site_occupancy
_atom_site_symmetry_multiplicity
_atom_site_calc_flag
_atom_site_refinement_flags
O1 O 0.36016(11) 0.1949(3) 0.45681(9) 0.0233(4) Uani 1 1 d .
H11 H 0.380(2) 0.063(7) 0.4177(18) 0.047(8) Uiso 1 1 d .
N1 N 0.05429(14) 0.2746(4) 0.13945(11) 0.0203(4) Uani 1 1 d .
H12 H 0.096(2) 0.094(6) 0.1588(16) 0.036(6) Uiso 1 1 d .
H13 H -0.005(2) 0.223(6) 0.090(2) 0.044(7) Uiso 1 1 d .
C1 C 0.19127(15) 0.3010(4) 0.33028(12) 0.0180(4) Uani 1 1 d .
H1 H 0.2221 0.1945 0.2894 0.022 Uiso 1 1 calc R
C2 C 0.25308(15) 0.3193(5) 0.42104(12) 0.0196(5) Uani 1 1 d .
C3 C 0.20918(16) 0.4775(5) 0.48232(12) 0.0215(5) Uani 1 1 d .
H3 H 0.2527 0.4872 0.5451 0.026 Uiso 1 1 calc R
C4 C 0.10466(16) 0.6172(5) 0.45231(13) 0.0214(5) Uani 1 1 d .
H4 H 0.0765 0.7253 0.4945 0.026 Uiso 1 1 calc R
C5 C -0.07220(16) 0.7483(5) 0.32727(14) 0.0219(5) Uani 1 1 d .
H5 H -0.1017 0.8561 0.3687 0.026 Uiso 1 1 calc R
C6 C -0.13489(15) 0.7322(4) 0.23709(13) 0.0216(5) Uani 1 1 d .
H6 H -0.2074 0.8326 0.2158 0.026 Uiso 1 1 calc R
C7 C -0.09293(15) 0.5688(4) 0.17587(13) 0.0208(5) Uani 1 1 d .
H7 H -0.1381 0.5573 0.1135 0.025 Uiso 1 1 calc R
C8 C 0.01198(15) 0.4250(4) 0.20384(12) 0.0179(4) Uani 1 1 d .
C9 C 0.08089(15) 0.4414(4) 0.29722(12) 0.0173(4) Uani 1 1 d .
C10 C 0.03676(15) 0.6045(4) 0.35898(13) 0.0191(4) Uani 1 1 d .

loop_
_atom_site_aniso_label
_atom_site_aniso_U_11
_atom_site_aniso_U_22
_atom_site_aniso_U_33
_atom_site_aniso_U_23
_atom_site_aniso_U_13
_atom_site_aniso_U_12
O1 0.0171(7) 0.0324(9) 0.0124(7) -0.0007(6) -0.0064(5) 0.0023(6)
N1 0.0185(8) 0.0229(9) 0.0110(8) -0.0021(7) -0.0072(7) 0.0034(7)
C1 0.0186(10) 0.0185(10) 0.0135(9) -0.0015(7) 0.0004(8) -0.0028(7)
C2 0.0169(9) 0.0209(10) 0.0152(9) 0.0021(7) -0.0029(8) -0.0036(7)
C3 0.0233(10) 0.0237(10) 0.0110(9) -0.0016(8) -0.0035(7) -0.0071(8)
C4 0.0249(10) 0.0226(10) 0.0146(9) -0.0044(8) 0.0032(8) -0.0048(8)
C5 0.0231(10) 0.0211(10) 0.0204(10) -0.0029(8) 0.0054(8) -0.0012(8)
C6 0.0154(9) 0.0206(10) 0.0249(11) 0.0028(8) 0.0011(8) 0.0021(7)
C7 0.0177(9) 0.0211(10) 0.0162(9) 0.0017(7) -0.0047(7) -0.0011(7)
C8 0.0196(9) 0.0152(9) 0.0144(9) -0.0001(7) -0.0011(7) -0.0034(7)
C9 0.0170(9) 0.0165(10) 0.0139(9) 0.0006(7) -0.0010(7) -0.0035(7)
C10 0.0199(10) 0.0160(9) 0.0177(9) -0.0004(7) 0.0009(8) -0.0040(7)

loop_
_atom_type_symbol
_atom_type_description
_atom_type_scat_dispersion_real
_atom_type_scat_dispersion_imag
_atom_type_scat_source
C C 0.0033 0.0016 'International Tables Vol C Tables 4.2.6.8 and 6.1.1.4'
H H 0.0000 0.0000 'International Tables Vol C Tables 4.2.6.8 and 6.1.1.4'
N N 0.0061 0.0033 'International Tables Vol C Tables 4.2.6.8 and 6.1.1.4'
O O 0.0106 0.0060 'International Tables Vol C Tables 4.2.6.8 and 6.1.1.4'

loop_
_geom_angle_atom_site_label_1
_geom_angle_atom_site_label_2
_geom_angle_atom_site_label_3
_geom_angle
C2 O1 H11 113.1(17)
C8 N1 H12 116.0(15)
C8 N1 H13 108.4(16)
H12 N1 H13 108(2)
C2 C1 C9 120.10(17)
C2 C1 H1 120.0
C9 C1 H1 120.0
O1 C2 C1 123.00(17)
O1 C2 C3 116.28(16)
C1 C2 C3 120.69(17)
C4 C3 C2 120.37(17)
C4 C3 H3 119.8
C2 C3 H3 119.8
C3 C4 C10 121.30(18)
C3 C4 H4 119.4
C10 C4 H4 119.4
C6 C5 C10 120.03(18)
C6 C5 H5 120.0
C10 C5 H5 120.0
C5 C6 C7 120.34(17)
C5 C6 H6 119.8
C7 C6 H6 119.8
C8 C7 C6 121.48(17)
C8 C7 H7 119.3
C6 C7 H7 119.3
C7 C8 N1 120.09(16)
C7 C8 C9 119.84(17)
N1 C8 C9 119.99(16)
C10 C9 C1 119.30(16)
C10 C9 C8 118.17(17)
C1 C9 C8 122.53(17)
C5 C10 C9 120.12(17)
C5 C10 C4 121.64(17)
C9 C10 C4 118.24(17)

loop_
_geom_bond_atom_site_label_1
_geom_bond_atom_site_label_2
_geom_bond_distance
O1 C2 1.367(2)
O1 H11 0.91(3)
N1 C8 1.416(2)
N1 H12 0.91(3)
N1 H13 0.90(3)
C1 C2 1.371(3)
C1 C9 1.425(3)
C1 H1 0.9500
C2 C3 1.404(3)
C3 C4 1.360(3)
C3 H3 0.9500
C4 C10 1.422(3)
C4 H4 0.9500
C5 C6 1.366(3)
C5 C10 1.415(3)
C5 H5 0.9500
C6 C7 1.399(3)
C6 H6 0.9500
C7 C8 1.371(3)
C7 H7 0.9500
C8 C9 1.427(2)
C9 C10 1.421(3)

loop_
_cod_related_entry_id
_cod_related_entry_database
_cod_related_entry_code
1 ChemSpider 8055
